data_7123342
loop_
_publ_author_name
'Lu, Xing'
'Bao, Lipiao'
'Wang, Bingzhe'
'Yu, Pengyuan'
'Huang, Chenli'
'Pan, Changwang'
'Fang, Hongyun'
'Akasaka, Takeshi'
'Guldi, Dirk M.'

_publ_section_title
;
 Intermolecular packing and charge transfer in metallofullerene/porphyrin
 cocrystals
;
_journal_name_full 'Chemical Communications'
_journal_paper_doi 10.1039/C9CC02095K
_journal_year 2019
_chemical_formula_moiety 'Y C82, C36 H44 N4 Ni, 2(C6 H6)'
_chemical_formula_sum 'C130 H56 N4 Ni Y'
_chemical_formula_weight 1821.40
_chemical_name_common 'Y@C2v(9)-C82 Ni(OEP) 2(C6H6)'
_chemical_name_systematic 'Y@C2v(9)-C82 Ni(OEP) 2(C6H6)'
_space_group_crystal_system monoclinic
_space_group_IT_number 12
_space_group_name_Hall '-C 2y'
_space_group_name_H-M_alt 'C 1 2/m 1'
_symmetry_space_group_name_Hall '-C 2y'
_symmetry_space_group_name_H-M 'C 1 2/m 1'
_atom_sites_solution_hydrogens geom
_audit_creation_method SHELXL-2016/6
_audit_update_record
;
2018-12-31 deposited with the CCDC.    2019-04-26 downloaded from the CCDC.
;
_cell_angle_alpha 90
_cell_angle_beta 95.0350(10)
_cell_angle_gamma 90
_cell_formula_units_Z 4
_cell_length_a 25.3135(5)
_cell_length_b 15.1618(4)
_cell_length_c 19.8648(5)
_cell_measurement_reflns_used 9259
_cell_measurement_temperature 100(2)
_cell_measurement_theta_max 26.476
_cell_measurement_theta_min 2.323
_cell_volume 7594.7(3)
_computing_structure_refinement 'SHELXL-2016/6 (Sheldrick, 2016)'
_computing_structure_solution 'SHELXT 2014/5 (Sheldrick, 2014)'
_diffrn_ambient_temperature 100(2)
_diffrn_measured_fraction_theta_full 0.947
_diffrn_measured_fraction_theta_max 0.939
_diffrn_measurement_device_type 'CCD MX-300'
_diffrn_measurement_method 'phi scans'
_diffrn_radiation_type synchrotron
_diffrn_radiation_wavelength 0.6525
_diffrn_reflns_av_R_equivalents 0.0549
_diffrn_reflns_av_unetI/netI 0.0313
_diffrn_reflns_Laue_measured_fraction_full 0.947
_diffrn_reflns_Laue_measured_fraction_max 0.939
_diffrn_reflns_limit_h_max 32
_diffrn_reflns_limit_h_min -32
_diffrn_reflns_limit_k_max 20
_diffrn_reflns_limit_k_min -20
_diffrn_reflns_limit_l_max 26
_diffrn_reflns_limit_l_min -26
_diffrn_reflns_number 68528
_diffrn_reflns_point_group_measured_fraction_full 0.947
_diffrn_reflns_point_group_measured_fraction_max 0.939
_diffrn_reflns_theta_full 23.048
_diffrn_reflns_theta_max 25.783
_diffrn_reflns_theta_min 0.945
_diffrn_source 'SSRF, Beamline B17B1'
_exptl_absorpt_coefficient_mu 0.862
_exptl_absorpt_correction_T_max 0.7454
_exptl_absorpt_correction_T_min 0.6707
_exptl_absorpt_correction_type multi-scan
_exptl_crystal_colour black
_exptl_crystal_density_diffrn 1.593
_exptl_crystal_description block
_exptl_crystal_F_000 3724
_exptl_crystal_size_max 0.300
_exptl_crystal_size_mid 0.300
_exptl_crystal_size_min 0.200
_refine_diff_density_max 1.295
_refine_diff_density_min -0.889
_refine_diff_density_rms 0.085
_refine_ls_extinction_method none
_refine_ls_goodness_of_fit_ref 1.052
_refine_ls_hydrogen_treatment constr
_refine_ls_matrix_type full
_refine_ls_number_parameters 1022
_refine_ls_number_reflns 9190
_refine_ls_number_restraints 1377
_refine_ls_restrained_S_all 1.192
_refine_ls_R_factor_all 0.0761
_refine_ls_R_factor_gt 0.0691
_refine_ls_shift/su_max 0.001
_refine_ls_shift/su_mean 0.000
_refine_ls_structure_factor_coef Fsqd
_refine_ls_weighting_details 'w=1/[\s^2^(Fo^2^)+(0.1278P)^2^+15.6868P] where P=(Fo^2^+2Fc^2^)/3'
_refine_ls_weighting_scheme calc
_refine_ls_wR_factor_gt 0.1955
_refine_ls_wR_factor_ref 0.2022
_reflns_Friedel_coverage 0.000
_reflns_number_gt 8046
_reflns_number_total 9190
_reflns_threshold_expression 'I > 2\s(I)'
_cod_data_source_file c9cc02095k2.cif
_cod_data_source_block lb230
_cod_depositor_comments
;
The following automatic conversions were performed:

'_exptl_absorpt_correction_type' value 'Multi-scan' changed to
'multi-scan' according to
/home/data/users/saulius/crontab/automatic-downloads/rss-feeds/RSC/lib/dictionaries/cif_core.dic
dictionary named 'cif_core.dic' version 2.4.2 from 2011-04-26.

Automatic conversion script
Id: cif_fix_values 4973 2017-02-22 13:04:09Z antanas 
;
_cod_database_code 7123342
_shelx_shelxl_version_number 2016/6
_shelx_space_group_comment
;
The symmetry employed for this shelxl refinement is uniquely defined
by the following loop, which should always be used as a source of
symmetry information in preference to the above space-group names.
They are only intended as comments.
;
_shelx_estimated_absorpt_t_min 0.782
_shelx_estimated_absorpt_t_max 0.847
_exptl_absorpt_special_details SADABS

loop_
_space_group_symop_operation_xyz
'x, y, z'
'-x, y, -z'
'x+1/2, y+1/2, z'
'-x+1/2, y+1/2, -z'
'-x, -y, -z'
'x, -y, z'
'-x+1/2, -y+1/2, -z'
'x+1/2, -y+1/2, z'

loop_
_atom_site_label
_atom_site_type_symbol
_atom_site_fract_x
_atom_site_fract_y
_atom_site_fract_z
_atom_site_U_iso_or_equiv
_atom_site_adp_type
_atom_site_occupancy
_atom_site_site_symmetry_order
_atom_site_calc_flag
_atom_site_refinement_flags_posn
_atom_site_refinement_flags_adp
_atom_site_refinement_flags_occupancy
_atom_site_disorder_assembly
_atom_site_disorder_group
Y1 Y 0.65877(18) 0.5943(2) 0.2337(3) 0.1157(19) Uani 0.2221 1 d . . P A 2
Y2 Y 0.6425(6) 0.5830(13) 0.1988(8) 0.347(12) Uani 0.1447 1 d . . P A 2
Y3 Y 0.65873(14) 0.6140(2) 0.21719(14) 0.0315(6) Uani 0.1331 1 d . . P A 2
Ni Ni 0.51890(2) 0.500000 0.41859(2) 0.01720(13) Uani 1 2 d S T P B 3
N1 N 0.46371(11) 0.500000 0.34345(13) 0.0206(5) Uani 1 2 d S T P B 3
N2 N 0.51995(7) 0.37051(12) 0.41718(8) 0.0201(4) Uani 1 1 d . . . B 3
N3 N 0.57649(10) 0.500000 0.49102(12) 0.0198(5) Uani 1 2 d S T P B 3
C106 C 0.7284(2) 1.000000 0.2330(2) 0.0537(11) Uani 1 2 d S T P C 3
H106 H 0.765148 1.000000 0.247443 0.064 Uiso 1 2 calc R U P C 3
C105 C 0.6918(2) 1.000000 0.2818(2) 0.0501(11) Uani 1 2 d S T P C 3
H105 H 0.703748 1.000000 0.328492 0.060 Uiso 1 2 calc R U P C 3
C104 C 0.6401(2) 1.000000 0.2621(3) 0.0565(12) Uani 1 2 d S T P C 3
H104 H 0.615192 1.000000 0.295251 0.068 Uiso 1 2 calc R U P C 3
C103 C 0.6220(3) 1.000000 0.1945(4) 0.085(2) Uani 1 2 d S T P C 3
H103 H 0.585109 1.000000 0.180708 0.102 Uiso 1 2 calc R U P C 3
C102 C 0.6603(3) 1.000000 0.1459(3) 0.082(2) Uani 1 2 d S T P C 3
H102 H 0.648707 1.000000 0.099109 0.099 Uiso 1 2 calc R U P C 3
C101 C 0.7131(3) 1.000000 0.1658(2) 0.0549(12) Uani 1 2 d S T P C 3
H101 H 0.738662 1.000000 0.133460 0.066 Uiso 1 2 calc R U P C 3
C100 C 0.72714(12) 0.3641(2) 0.56334(15) 0.0427(7) Uani 1 1 d . . . B 3
H10A H 0.752134 0.325768 0.590059 0.064 Uiso 1 1 calc R U . B 3
H10B H 0.745948 0.415944 0.548241 0.064 Uiso 1 1 calc R U . B 3
H10C H 0.711372 0.331591 0.523911 0.064 Uiso 1 1 calc R U . B 3
C99 C 0.68344(10) 0.39353(16) 0.60668(11) 0.0280(5) Uani 1 1 d . . . B 3
H99A H 0.664026 0.341046 0.620991 0.034 Uiso 1 1 calc R U . B 3
H99B H 0.699690 0.423104 0.647848 0.034 Uiso 1 1 calc R U . B 3
C98 C 0.64519(9) 0.45528(15) 0.56944(10) 0.0227(4) Uani 1 1 d . . . B 3
C97 C 0.60244(9) 0.42832(14) 0.52075(10) 0.0208(4) Uani 1 1 d . . . B 3
C96 C 0.59058(9) 0.34162(14) 0.50587(11) 0.0225(4) Uani 1 1 d . . . B 3
H96 H 0.610116 0.297398 0.531141 0.027 Uiso 1 1 calc R U . B 3
C95 C 0.55231(9) 0.31477(14) 0.45681(10) 0.0216(4) Uani 1 1 d . . . B 3
C94 C 0.62676(13) 0.1335(2) 0.44632(19) 0.0484(7) Uani 1 1 d . . . B 3
H94A H 0.622564 0.120406 0.397836 0.073 Uiso 1 1 calc R U . B 3
H94B H 0.644721 0.084138 0.470548 0.073 Uiso 1 1 calc R U . B 3
H94C H 0.647971 0.187213 0.454063 0.073 Uiso 1 1 calc R U . B 3
C93 C 0.57234(11) 0.14717(15) 0.47201(14) 0.0338(5) Uani 1 1 d . . . B 3
H93A H 0.551112 0.092811 0.463621 0.041 Uiso 1 1 calc R U . B 3
H93B H 0.576842 0.156892 0.521458 0.041 Uiso 1 1 calc R U . B 3
C92 C 0.54238(10) 0.22354(14) 0.43938(12) 0.0260(4) Uani 1 1 d . . . B 3
C91 C 0.50147(15) 0.1354(2) 0.28000(17) 0.0501(8) Uani 1 1 d . . . B 3
H91A H 0.484814 0.084241 0.256677 0.075 Uiso 1 1 calc R U . B 3
H91B H 0.539887 0.126229 0.286834 0.075 Uiso 1 1 calc R U . B 3
H91C H 0.494042 0.188453 0.252587 0.075 Uiso 1 1 calc R U . B 3
C90 C 0.47915(12) 0.14687(16) 0.34838(15) 0.0366(6) Uani 1 1 d . . . B 3
H90A H 0.440322 0.155760 0.341110 0.044 Uiso 1 1 calc R U . B 3
H90B H 0.485546 0.092196 0.375099 0.044 Uiso 1 1 calc R U . B 3
C89 C 0.50343(10) 0.22350(14) 0.38801(12) 0.0263(5) Uani 1 1 d . . . B 3
C88 C 0.48951(9) 0.31492(14) 0.37503(11) 0.0225(4) Uani 1 1 d . . . B 3
C87 C 0.45178(9) 0.34179(14) 0.32539(11) 0.0237(4) Uani 1 1 d . . . B 3
H87 H 0.432151 0.297631 0.300174 0.028 Uiso 1 1 calc R U . B 3
C86 C 0.44063(9) 0.42840(14) 0.30989(11) 0.0222(4) Uani 1 1 d . . . B 3
C85 C 0.40413(10) 0.45535(16) 0.25375(11) 0.0263(5) Uani 1 1 d . . . B 3
C84 C 0.37560(11) 0.39345(17) 0.20442(13) 0.0331(5) Uani 1 1 d . . . B 3
H84A H 0.346149 0.425494 0.179032 0.040 Uiso 1 1 calc R U . B 3
H84B H 0.359978 0.345083 0.229638 0.040 Uiso 1 1 calc R U . B 3
C83 C 0.41119(13) 0.3540(2) 0.15458(13) 0.0400(6) Uani 1 1 d . . . B 3
H83A H 0.390150 0.315677 0.122826 0.060 Uiso 1 1 calc R U . B 3
H83B H 0.439345 0.319419 0.179144 0.060 Uiso 1 1 calc R U . B 3
H83C H 0.427027 0.401510 0.129601 0.060 Uiso 1 1 calc R U . B 3
C1Z C 0.4788(5) 0.1391(10) 0.0731(5) 0.104(5) Uani 0.5 1 d G U P D -3
H1Z H 0.460118 0.139452 0.112539 0.125 Uiso 0.5 1 calc R U P D -3
C2Z C 0.4541(5) 0.1692(10) 0.0121(6) 0.209(9) Uani 0.5 1 d G U P D -3
H2Z H 0.418618 0.190130 0.009894 0.251 Uiso 0.5 1 calc R U P D -3
C3Z C 0.4814(7) 0.1687(11) -0.0457(5) 0.237(9) Uani 0.5 1 d G U P D -3
H3Z H 0.464532 0.189319 -0.087336 0.284 Uiso 0.5 1 calc R U P D -3
C4Z C 0.5333(6) 0.1382(12) -0.0424(6) 0.147(7) Uani 0.5 1 d G U P D -3
H4Z H 0.551946 0.137830 -0.081923 0.177 Uiso 0.5 1 calc R U P D -3
C5Z C 0.5580(4) 0.1081(8) 0.0185(8) 0.142(6) Uani 0.5 1 d G U P D -3
H5Z H 0.593447 0.087152 0.020721 0.170 Uiso 0.5 1 calc R U P D -3
C6Z C 0.5307(5) 0.1085(8) 0.0763(6) 0.135(5) Uani 0.5 1 d G U P D -3
H6Z H 0.547534 0.087962 0.117953 0.162 Uiso 0.5 1 calc R U P D -3
C61 C 0.8649(3) 0.500000 0.2336(7) 0.124(3) Uani 1 2 d DS TU P . .
C52 C 0.5670(2) 0.3406(4) 0.1763(4) 0.1020(19) Uani 1 1 d D U . . .
C11 C 0.5716(5) 0.500000 0.0433(6) 0.142(4) Uani 1 2 d DS TU P . .
C1 C 0.6494(8) 0.6192(9) 0.0098(8) 0.125(6) Uani 0.5 1 d D U P E -1
C2 C 0.6462(7) 0.5316(8) -0.0131(5) 0.156(4) Uani 0.5 1 d D U P E -1
C3 C 0.6973(6) 0.5138(9) -0.0187(4) 0.156(4) Uani 0.5 1 d D U P E -1
C4 C 0.7331(7) 0.5837(10) -0.0021(11) 0.165(5) Uani 0.5 1 d D U P E -1
C5 C 0.7000(8) 0.6511(11) 0.0185(9) 0.133(6) Uani 0.5 1 d D U P E -1
C6 C 0.7159(10) 0.7190(12) 0.0730(7) 0.106(5) Uani 0.5 1 d . U P E -1
C7 C 0.6836(9) 0.7508(17) 0.1107(9) 0.112(5) Uani 0.5 1 d D U P E -1
C8 C 0.6308(10) 0.718(2) 0.0953(11) 0.108(6) Uani 0.5 1 d D U P E -1
C9 C 0.6174(8) 0.6529(10) 0.0475(8) 0.093(5) Uani 0.5 1 d . U P E -1
C10 C 0.5740(5) 0.5894(6) 0.0622(6) 0.100(4) Uani 0.5 1 d D U P E -1
C12 C 0.6081(6) 0.4759(8) 0.0076(5) 0.128(5) Uani 0.5 1 d D U P E -1
C13 C 0.6206(7) 0.3838(10) 0.0207(9) 0.127(6) Uani 0.5 1 d D U P E -1
C14 C 0.6756(6) 0.3586(9) 0.0117(9) 0.096(4) Uani 0.5 1 d D U P E -1
C15 C 0.7101(5) 0.4262(8) -0.0065(8) 0.144(5) Uani 0.5 1 d D U P E -1
C16 C 0.7638(6) 0.4128(9) 0.0156(8) 0.148(4) Uani 0.5 1 d D U P E -1
C17 C 0.8011(6) 0.4801(10) 0.0461(6) 0.160(4) Uani 0.5 1 d D U P E -1
C18 C 0.7822(7) 0.5667(10) 0.0337(8) 0.168(5) Uani 0.5 1 d D U P E -1
C19 C 0.8052(7) 0.6316(10) 0.0808(7) 0.143(5) Uani 0.5 1 d D U P E -1
C20 C 0.7707(7) 0.7049(9) 0.0945(7) 0.108(4) Uani 0.5 1 d D U P E -1
C21 C 0.7859(7) 0.7320(15) 0.1641(9) 0.094(5) Uani 0.5 1 d D U P E -1
C22 C 0.7476(5) 0.7603(5) 0.2068(7) 0.085(3) Uani 0.5 1 d . U P E -1
C23 C 0.6905(7) 0.7725(8) 0.1813(6) 0.088(4) Uani 0.5 1 d D U P E -1
C24 C 0.6397(8) 0.7577(12) 0.2044(10) 0.123(5) Uani 0.5 1 d D U P E -1
C25 C 0.6061(8) 0.7097(12) 0.1571(13) 0.147(8) Uani 0.5 1 d D U P E -1
C27 C 0.5526(5) 0.5941(9) 0.1289(7) 0.098(4) Uani 0.5 1 d D U P E -1
C28 C 0.5380(3) 0.5085(12) 0.1494(6) 0.101(3) Uani 0.5 1 d D U P E -1
C29 C 0.5485(5) 0.4504(9) 0.0955(7) 0.100(4) Uani 0.5 1 d D U P E -1
C30 C 0.5613(6) 0.3724(9) 0.1095(7) 0.109(5) Uani 0.5 1 d D U P E -1
C31 C 0.5983(7) 0.3378(12) 0.0678(8) 0.112(6) Uani 0.5 1 d D U P E -1
C32 C 0.6268(7) 0.2751(16) 0.1069(8) 0.069(4) Uani 0.5 1 d D U P E -1
C33 C 0.6821(6) 0.2590(15) 0.0985(8) 0.101(5) Uani 0.5 1 d D U P E -1
C34 C 0.7107(6) 0.3006(10) 0.0493(7) 0.096(5) Uani 0.5 1 d D U P E -1
C35 C 0.7627(5) 0.3361(7) 0.0510(5) 0.092(3) Uani 0.5 1 d D U P E -1
C36 C 0.7964(6) 0.3152(12) 0.1085(7) 0.116(5) Uani 0.5 1 d D U P E -1
C37 C 0.8340(11) 0.3778(16) 0.1419(10) 0.133(6) Uani 0.5 1 d D U P E -1
C38 C 0.8399(5) 0.4575(11) 0.1022(9) 0.149(5) Uani 0.5 1 d D U P E -1
C39 C 0.8560(5) 0.5248(11) 0.1607(9) 0.145(6) Uani 0.5 1 d D U P E -1
C40 C 0.8427(9) 0.6121(14) 0.1391(10) 0.134(6) Uani 0.5 1 d D U P E -1
C41 C 0.8279(8) 0.6706(11) 0.1918(9) 0.099(5) Uani 0.5 1 d D U P E -1
C42 C 0.8304(5) 0.6506(8) 0.2608(8) 0.089(3) Uani 0.5 1 d . U P E -1
C43 C 0.7922(5) 0.6876(11) 0.2997(9) 0.089(4) Uani 0.5 1 d D U P E -1
C44 C 0.7484(8) 0.7399(8) 0.2752(8) 0.082(4) Uani 0.5 1 d D U P E -1
C45 C 0.7023(6) 0.7191(11) 0.3124(9) 0.080(4) Uani 0.5 1 d D U P E -1
C46 C 0.6472(7) 0.7283(14) 0.2760(10) 0.142(6) Uani 0.5 1 d D U P E -1
C47 C 0.6197(8) 0.6597(11) 0.3129(9) 0.134(5) Uani 0.5 1 d D U P E -1
C48 C 0.5800(9) 0.6388(12) 0.2553(11) 0.149(7) Uani 0.5 1 d D U P E -1
C49 C 0.5624(4) 0.5495(9) 0.2660(6) 0.092(3) Uani 0.5 1 d D U P E -1
C50 C 0.5455(4) 0.4765(9) 0.2143(6) 0.085(4) Uani 0.5 1 d . U P E -1
C51 C 0.5606(4) 0.3889(9) 0.2332(6) 0.077(3) Uani 0.5 1 d D U P E -1
C53 C 0.6015(5) 0.2704(8) 0.1678(7) 0.093(4) Uani 0.5 1 d D U P E -1
C54 C 0.6346(6) 0.2559(10) 0.2236(6) 0.118(5) Uani 0.5 1 d D U P E -1
C55 C 0.6884(6) 0.2305(6) 0.2183(6) 0.104(4) Uani 0.5 1 d D U P E -1
C56 C 0.7176(5) 0.2332(5) 0.1570(6) 0.101(4) Uani 0.5 1 d D U P E -1
C57 C 0.7712(7) 0.2628(13) 0.1582(8) 0.098(5) Uani 0.5 1 d D U P E -1
C58 C 0.8006(5) 0.2845(6) 0.2231(6) 0.087(3) Uani 0.5 1 d D U P E -1
C59 C 0.8404(7) 0.3516(12) 0.2120(10) 0.098(5) Uani 0.5 1 d D U P E -1
C60 C 0.8518(7) 0.4106(8) 0.2596(9) 0.111(5) Uani 0.5 1 d D U P E -1
C62 C 0.8482(6) 0.5634(9) 0.2864(8) 0.105(5) Uani 0.5 1 d D U P E -1
C63 C 0.8246(5) 0.5129(11) 0.3418(7) 0.134(5) Uani 0.5 1 d D U P E -1
C64 C 0.7854(7) 0.5356(9) 0.3747(6) 0.106(4) Uani 0.5 1 d . U P E -1
C65 C 0.7755(7) 0.6316(12) 0.3537(8) 0.096(5) Uani 0.5 1 d D U P E -1
C66 C 0.7212(7) 0.6527(13) 0.3619(10) 0.091(5) Uani 0.5 1 d D U P E -1
C67 C 0.6802(10) 0.5840(13) 0.3776(10) 0.116(5) Uani 0.5 1 d . U P E -1
C68 C 0.6308(9) 0.5782(15) 0.3500(10) 0.132(6) Uani 0.5 1 d D U P E -1
C69 C 0.5932(4) 0.5123(13) 0.3224(5) 0.109(4) Uani 0.5 1 d D U P E -1
C70 C 0.6140(6) 0.4278(12) 0.3379(9) 0.122(5) Uani 0.5 1 d D U P E -1
C71 C 0.5953(6) 0.3646(12) 0.2902(6) 0.117(5) Uani 0.5 1 d D U P E -1
C72 C 0.6300(6) 0.2946(11) 0.2858(6) 0.104(5) Uani 0.5 1 d D U P E -1
C73 C 0.6831(6) 0.2935(13) 0.3190(9) 0.092(5) Uani 0.5 1 d D U P E -1
C74 C 0.7169(6) 0.2541(7) 0.2769(7) 0.078(3) Uani 0.5 1 d D U P E -1
C75 C 0.7741(7) 0.2818(9) 0.2784(8) 0.068(3) Uani 0.5 1 d . U P E -1
C76 C 0.7919(7) 0.3537(13) 0.3324(9) 0.086(4) Uani 0.5 1 d . U P E -1
C77 C 0.8266(5) 0.4148(8) 0.3259(7) 0.101(4) Uani 0.5 1 d D U P E -1
C78 C 0.7513(6) 0.3857(7) 0.3729(5) 0.074(3) Uani 0.5 1 d D U P E -1
C79 C 0.7451(5) 0.4756(6) 0.3936(3) 0.087(4) Uani 0.5 1 d D U P E -1
C80 C 0.6912(5) 0.4970(12) 0.3937(3) 0.110(3) Uani 0.5 1 d D U P E -1
C81 C 0.6633(5) 0.4200(11) 0.3767(8) 0.094(5) Uani 0.5 1 d D U P E -1
C82 C 0.7003(6) 0.3516(11) 0.3636(10) 0.085(4) Uani 0.5 1 d D U P E -1

loop_
_atom_site_aniso_label
_atom_site_aniso_U_11
_atom_site_aniso_U_22
_atom_site_aniso_U_33
_atom_site_aniso_U_23
_atom_site_aniso_U_13
_atom_site_aniso_U_12
Y1 0.125(3) 0.0461(16) 0.195(4) -0.037(2) 0.122(3) 0.0019(15)
Y2 0.267(13) 0.51(2) 0.278(14) 0.118(14) 0.101(11) 0.325(17)
Y3 0.0420(13) 0.0147(11) 0.0384(10) -0.0063(8) 0.0066(9) 0.0090(9)
Ni 0.0207(2) 0.01342(19) 0.01749(19) 0.000 0.00150(13) 0.000
N1 0.0246(13) 0.0165(11) 0.0207(11) 0.000 0.0012(9) 0.000
N2 0.0239(10) 0.0157(8) 0.0209(8) -0.0002(6) 0.0025(7) -0.0002(6)
N3 0.0225(13) 0.0171(11) 0.0201(11) 0.000 0.0030(9) 0.000
C106 0.066(3) 0.054(3) 0.042(2) 0.000 0.006(2) 0.000
C105 0.064(3) 0.050(3) 0.036(2) 0.000 0.0000(19) 0.000
C104 0.061(3) 0.056(3) 0.054(3) 0.000 0.017(2) 0.000
C103 0.064(4) 0.122(6) 0.066(4) 0.000 -0.011(3) 0.000
C102 0.102(6) 0.103(5) 0.038(3) 0.000 -0.012(3) 0.000
C101 0.088(4) 0.041(2) 0.038(2) 0.000 0.015(2) 0.000
C100 0.0347(15) 0.0535(17) 0.0406(14) 0.0153(13) 0.0078(11) 0.0190(12)
C99 0.0286(12) 0.0313(12) 0.0236(10) 0.0037(9) -0.0005(8) 0.0040(9)
C98 0.0221(11) 0.0270(11) 0.0191(9) 0.0007(8) 0.0017(7) 0.0010(8)
C97 0.0208(10) 0.0229(10) 0.0187(9) 0.0015(7) 0.0020(7) 0.0016(7)
C96 0.0259(11) 0.0194(9) 0.0224(9) 0.0038(7) 0.0030(8) 0.0043(8)
C95 0.0251(11) 0.0171(9) 0.0231(9) 0.0014(7) 0.0045(8) 0.0017(7)
C94 0.0434(17) 0.0319(14) 0.070(2) -0.0006(13) 0.0073(14) 0.0151(12)
C93 0.0355(14) 0.0170(10) 0.0481(14) 0.0044(9) -0.0005(10) 0.0020(9)
C92 0.0296(12) 0.0171(10) 0.0317(11) 0.0008(8) 0.0039(9) 0.0006(8)
C91 0.058(2) 0.0347(15) 0.0567(18) -0.0216(13) 0.0012(14) -0.0008(13)
C90 0.0416(15) 0.0176(11) 0.0492(15) -0.0049(10) -0.0042(11) -0.0035(9)
C89 0.0303(12) 0.0154(9) 0.0331(11) -0.0012(8) 0.0028(9) 0.0000(8)
C88 0.0261(11) 0.0164(9) 0.0251(10) -0.0011(7) 0.0038(8) -0.0023(7)
C87 0.0276(11) 0.0198(9) 0.0235(9) -0.0031(8) 0.0004(8) -0.0039(8)
C86 0.0217(11) 0.0225(10) 0.0220(9) -0.0007(8) 0.0006(7) -0.0018(7)
C85 0.0254(12) 0.0278(12) 0.0248(10) -0.0012(8) -0.0023(8) -0.0010(8)
C84 0.0327(13) 0.0305(12) 0.0340(12) -0.0026(9) -0.0079(9) -0.0058(9)
C83 0.0510(17) 0.0391(14) 0.0284(12) -0.0073(10) -0.0048(11) -0.0043(12)
C1Z 0.105(10) 0.132(11) 0.081(8) 0.018(8) 0.033(7) -0.007(8)
C2Z 0.238(17) 0.236(17) 0.160(16) 0.077(14) 0.062(14) 0.184(14)
C3Z 0.26(2) 0.28(2) 0.182(17) 0.074(16) 0.056(16) 0.168(16)
C4Z 0.105(12) 0.202(17) 0.140(15) -0.076(13) 0.043(11) 0.027(12)
C5Z 0.078(9) 0.137(13) 0.208(17) -0.070(12) 0.008(10) -0.002(9)
C6Z 0.106(11) 0.124(11) 0.174(15) -0.014(11) 0.012(10) 0.001(9)
C61 0.037(4) 0.111(7) 0.223(10) 0.000 0.012(5) 0.000
C52 0.069(4) 0.081(4) 0.156(6) -0.023(4) 0.009(3) -0.040(3)
C11 0.171(10) 0.123(8) 0.111(7) 0.000 -0.098(7) 0.000
C1 0.235(14) 0.097(8) 0.036(5) 0.029(6) -0.034(9) -0.062(10)
C2 0.314(11) 0.130(8) 0.025(2) 0.016(4) 0.028(5) -0.030(9)
C3 0.314(11) 0.130(8) 0.025(2) 0.016(4) 0.028(5) -0.030(9)
C4 0.281(12) 0.145(9) 0.085(8) 0.036(7) 0.113(9) -0.029(10)
C5 0.260(14) 0.094(9) 0.051(7) 0.029(7) 0.051(10) -0.030(11)
C6 0.203(12) 0.063(7) 0.058(8) 0.024(6) 0.052(8) -0.042(8)
C7 0.215(14) 0.026(5) 0.091(9) 0.013(6) -0.012(10) -0.013(8)
C8 0.162(14) 0.055(8) 0.096(10) 0.024(9) -0.046(9) 0.022(10)
C9 0.143(11) 0.059(6) 0.065(7) 0.036(5) -0.053(7) -0.025(8)
C10 0.104(8) 0.058(5) 0.120(8) 0.041(6) -0.086(6) -0.023(5)
C12 0.221(12) 0.111(10) 0.037(4) -0.004(5) -0.072(6) -0.016(8)
C13 0.187(12) 0.115(9) 0.067(8) -0.008(7) -0.060(9) -0.079(10)
C14 0.145(10) 0.093(9) 0.049(6) -0.044(7) 0.016(8) -0.036(9)
C15 0.275(11) 0.108(8) 0.064(6) -0.035(6) 0.092(8) -0.013(9)
C16 0.245(10) 0.131(8) 0.086(7) -0.041(6) 0.112(7) 0.011(8)
C17 0.256(10) 0.132(9) 0.115(6) -0.008(6) 0.144(6) 0.014(8)
C18 0.269(11) 0.143(9) 0.111(8) 0.039(7) 0.132(7) -0.006(9)
C19 0.192(12) 0.132(10) 0.118(9) 0.024(8) 0.088(9) -0.068(10)
C20 0.164(12) 0.080(7) 0.082(8) 0.024(6) 0.029(8) -0.073(8)
C21 0.102(9) 0.070(8) 0.108(10) 0.012(7) -0.001(7) -0.070(6)
C22 0.114(8) 0.025(3) 0.113(7) -0.004(4) 0.002(6) -0.033(4)
C23 0.150(10) 0.034(4) 0.086(7) 0.007(5) 0.047(7) 0.001(6)
C24 0.164(12) 0.044(5) 0.152(12) 0.006(8) -0.041(10) 0.044(7)
C25 0.184(14) 0.078(10) 0.174(15) 0.010(10) -0.016(12) 0.096(10)
C27 0.052(6) 0.088(9) 0.145(10) 0.047(8) -0.038(6) 0.010(6)
C28 0.036(4) 0.115(8) 0.147(8) -0.004(11) -0.019(4) 0.016(8)
C29 0.086(8) 0.101(8) 0.103(8) 0.000(7) -0.045(6) -0.033(6)
C30 0.096(8) 0.111(9) 0.114(9) -0.043(8) -0.010(7) -0.056(7)
C31 0.129(10) 0.106(9) 0.096(10) -0.048(8) -0.015(7) -0.047(8)
C32 0.099(8) 0.048(7) 0.060(6) -0.024(5) 0.002(6) -0.021(6)
C33 0.153(10) 0.043(9) 0.097(9) -0.042(7) -0.046(8) 0.031(8)
C34 0.148(10) 0.074(9) 0.066(9) -0.042(7) 0.014(8) 0.020(7)
C35 0.134(9) 0.087(6) 0.059(5) -0.028(5) 0.025(5) 0.058(6)
C36 0.135(11) 0.110(10) 0.105(10) -0.038(8) 0.025(8) 0.075(8)
C37 0.110(12) 0.143(12) 0.159(11) -0.001(11) 0.083(9) 0.056(9)
C38 0.114(9) 0.153(11) 0.201(11) -0.040(9) 0.125(9) 0.006(7)
C39 0.096(7) 0.164(13) 0.191(10) -0.029(10) 0.107(8) -0.022(8)
C40 0.093(9) 0.152(11) 0.171(11) -0.032(10) 0.092(8) -0.074(8)
C41 0.081(10) 0.078(8) 0.141(10) -0.009(8) 0.027(8) -0.057(6)
C42 0.054(6) 0.077(6) 0.133(8) -0.028(7) -0.018(6) -0.030(5)
C43 0.090(8) 0.068(8) 0.103(9) -0.042(7) -0.025(7) -0.032(6)
C44 0.118(11) 0.037(6) 0.089(7) -0.030(5) -0.005(10) -0.023(8)
C45 0.106(9) 0.060(7) 0.074(7) -0.051(6) 0.012(7) -0.005(7)
C46 0.197(13) 0.095(10) 0.141(12) -0.023(9) 0.047(11) 0.051(10)
C47 0.173(12) 0.122(10) 0.124(11) -0.046(8) 0.111(9) -0.022(9)
C48 0.146(15) 0.150(13) 0.156(14) -0.004(12) 0.050(12) 0.074(11)
C49 0.056(6) 0.127(8) 0.102(7) -0.019(7) 0.054(5) 0.014(5)
C50 0.036(4) 0.129(11) 0.093(6) -0.011(6) 0.029(4) -0.022(5)
C51 0.036(5) 0.107(8) 0.093(6) -0.037(6) 0.034(4) -0.042(4)
C53 0.111(8) 0.038(5) 0.128(9) -0.002(6) 0.003(7) -0.053(6)
C54 0.205(11) 0.084(9) 0.063(6) 0.007(6) -0.007(7) -0.107(8)
C55 0.162(10) 0.023(4) 0.120(9) 0.015(6) -0.034(9) -0.030(5)
C56 0.156(10) 0.022(4) 0.113(8) -0.024(5) -0.061(8) 0.038(5)
C57 0.142(12) 0.060(7) 0.088(8) -0.018(6) -0.012(8) 0.075(8)
C58 0.106(8) 0.059(5) 0.094(6) 0.001(5) -0.001(6) 0.058(5)
C59 0.054(7) 0.096(10) 0.146(11) -0.002(9) 0.016(8) 0.045(6)
C60 0.046(6) 0.094(9) 0.188(12) 0.009(9) -0.012(8) 0.033(7)
C62 0.046(7) 0.108(9) 0.151(11) 0.003(8) -0.043(7) -0.025(7)
C63 0.094(7) 0.120(11) 0.169(9) 0.004(10) -0.098(7) -0.011(9)
C64 0.128(10) 0.117(8) 0.060(6) -0.033(5) -0.066(6) 0.018(7)
C65 0.117(11) 0.093(10) 0.070(10) -0.041(8) -0.041(8) -0.015(9)
C66 0.134(11) 0.085(8) 0.056(6) -0.047(6) 0.023(8) -0.037(8)
C67 0.206(13) 0.090(9) 0.061(7) -0.048(6) 0.060(8) -0.021(9)
C68 0.135(13) 0.202(12) 0.068(9) -0.048(9) 0.066(8) -0.017(11)
C69 0.074(6) 0.190(12) 0.073(5) -0.045(9) 0.056(5) -0.025(10)
C70 0.113(10) 0.194(13) 0.069(8) -0.027(9) 0.066(7) -0.073(9)
C71 0.100(10) 0.192(12) 0.065(6) -0.004(8) 0.032(6) -0.083(9)
C72 0.145(10) 0.100(10) 0.074(6) 0.005(6) 0.046(7) -0.080(8)
C73 0.127(11) 0.074(8) 0.077(7) 0.030(6) 0.024(8) -0.033(8)
C74 0.107(9) 0.033(4) 0.092(7) 0.026(4) 0.005(8) 0.009(6)
C75 0.081(8) 0.042(7) 0.077(6) 0.018(5) -0.008(7) 0.027(6)
C76 0.101(8) 0.081(8) 0.070(8) 0.010(6) -0.017(6) 0.051(7)
C77 0.072(8) 0.080(6) 0.138(9) 0.020(7) -0.068(6) 0.015(5)
C78 0.129(10) 0.059(5) 0.031(4) 0.023(4) -0.013(5) 0.000(6)
C79 0.154(9) 0.092(8) 0.014(2) 0.004(3) -0.004(4) 0.029(6)
C80 0.214(10) 0.081(6) 0.041(3) 0.010(8) 0.049(5) -0.042(12)
C81 0.137(11) 0.122(10) 0.030(5) -0.008(6) 0.043(6) -0.052(8)
C82 0.139(11) 0.067(7) 0.052(5) 0.025(5) 0.030(8) 0.000(8)

loop_
_atom_type_symbol
_atom_type_description
_atom_type_scat_dispersion_real
_atom_type_scat_dispersion_imag
_atom_type_scat_source
C C 0.0027 0.0014 'International Tables Vol C Tables 4.2.6.8 and 6.1.1.4'
H H 0.0000 0.0000 'International Tables Vol C Tables 4.2.6.8 and 6.1.1.4'
N N 0.0053 0.0028 'International Tables Vol C Tables 4.2.6.8 and 6.1.1.4'
Ni Ni 0.3436 0.9622 'International Tables Vol C Tables 4.2.6.8 and 6.1.1.4'
Y Y -1.1694 3.0922 'International Tables Vol C Tables 4.2.6.8 and 6.1.1.4'

loop_
_geom_angle_atom_site_label_1
_geom_angle_atom_site_label_2
_geom_angle_atom_site_label_3
_geom_angle
_geom_angle_site_symmetry_1
_geom_angle_site_symmetry_3
Y2 Y1 C52 49.0(8) . 6_565
C52 Y1 Y2 98.3(5) 6_565 6_565
C52 Y1 Y1 111.55(18) 6_565 6_565
C52 Y1 Y3 109.2(2) 6_565 6_565
Y3 Y2 Y1 33.8(10) . .
Y3 Y2 C52 102.0(11) . 6_565
Y1 Y2 C52 115.6(11) . 6_565
C52 Y2 Y2 121.0(6) 6_565 6_565
C52 Y2 Y1 130.5(10) 6_565 6_565
C52 Y2 Y3 129.5(9) 6_565 6_565
Y2 Y3 C52 61.9(8) . 6_565
C52 Y3 Y2 96.9(4) 6_565 6_565
C52 Y3 Y1 107.5(2) 6_565 6_565
C52 Y3 Y3 106.02(18) 6_565 6_565
N1 Ni N3 177.52(10) . .
N1 Ni N2 89.93(5) . .
N3 Ni N2 90.02(5) . .
N2 Ni N2 177.65(10) 6_565 .
C86 N1 C86 104.1(3) 6_565 .
C86 N1 Ni 127.93(13) 6_565 .
C86 N1 Ni 127.93(13) . .
C88 N2 C95 104.21(18) . .
C88 N2 Ni 127.86(14) . .
C95 N2 Ni 127.90(14) . .
C97 N3 C97 104.3(3) 6_565 .
C97 N3 Ni 127.77(12) 6_565 .
C97 N3 Ni 127.77(13) . .
C101 C106 C105 122.3(6) . .
C101 C106 H106 118.8 . .
C105 C106 H106 118.8 . .
C104 C105 C106 119.3(5) . .
C104 C105 H105 120.3 . .
C106 C105 H105 120.3 . .
C105 C104 C103 121.2(6) . .
C105 C104 H104 119.4 . .
C103 C104 H104 119.4 . .
C104 C103 C102 118.2(6) . .
C104 C103 H103 120.9 . .
C102 C103 H103 120.9 . .
C101 C102 C103 120.8(5) . .
C101 C102 H102 119.6 . .
C103 C102 H102 119.6 . .
C106 C101 C102 118.2(5) . .
C106 C101 H101 120.9 . .
C102 C101 H101 120.9 . .
C99 C100 H10A 109.5 . .
C99 C100 H10B 109.5 . .
H10A C100 H10B 109.5 . .
C99 C100 H10C 109.5 . .
H10A C100 H10C 109.5 . .
H10B C100 H10C 109.5 . .
C98 C99 C100 111.97(19) . .
C98 C99 H99A 109.2 . .
C100 C99 H99A 109.2 . .
C98 C99 H99B 109.2 . .
C100 C99 H99B 109.2 . .
H99A C99 H99B 107.9 . .
C98 C98 C97 106.43(12) 6_565 .
C98 C98 C99 128.77(13) 6_565 .
C97 C98 C99 124.6(2) . .
C96 C97 N3 125.2(2) . .
C96 C97 C98 123.4(2) . .
N3 C97 C98 111.4(2) . .
C95 C96 C97 124.2(2) . .
C95 C96 H96 117.9 . .
C97 C96 H96 117.9 . .
C96 C95 N2 124.84(19) . .
C96 C95 C92 123.5(2) . .
N2 C95 C92 111.68(19) . .
C93 C94 H94A 109.5 . .
C93 C94 H94B 109.5 . .
H94A C94 H94B 109.5 . .
C93 C94 H94C 109.5 . .
H94A C94 H94C 109.5 . .
H94B C94 H94C 109.5 . .
C92 C93 C94 113.4(2) . .
C92 C93 H93A 108.9 . .
C94 C93 H93A 108.9 . .
C92 C93 H93B 108.9 . .
C94 C93 H93B 108.9 . .
H93A C93 H93B 107.7 . .
C89 C92 C95 106.32(19) . .
C89 C92 C93 129.2(2) . .
C95 C92 C93 124.5(2) . .
C90 C91 H91A 109.5 . .
C90 C91 H91B 109.5 . .
H91A C91 H91B 109.5 . .
C90 C91 H91C 109.5 . .
H91A C91 H91C 109.5 . .
H91B C91 H91C 109.5 . .
C89 C90 C91 112.8(2) . .
C89 C90 H90A 109.0 . .
C91 C90 H90A 109.0 . .
C89 C90 H90B 109.0 . .
C91 C90 H90B 109.0 . .
H90A C90 H90B 107.8 . .
C92 C89 C88 106.45(19) . .
C92 C89 C90 129.1(2) . .
C88 C89 C90 124.4(2) . .
C87 C88 N2 124.93(19) . .
C87 C88 C89 123.7(2) . .
N2 C88 C89 111.33(19) . .
C86 C87 C88 124.2(2) . .
C86 C87 H87 117.9 . .
C88 C87 H87 117.9 . .
C87 C86 N1 125.1(2) . .
C87 C86 C85 123.3(2) . .
N1 C86 C85 111.5(2) . .
C85 C85 C86 106.45(13) 6_565 .
C85 C85 C84 128.85(13) 6_565 .
C86 C85 C84 124.6(2) . .
C85 C84 C83 113.2(2) . .
C85 C84 H84A 108.9 . .
C83 C84 H84A 108.9 . .
C85 C84 H84B 108.9 . .
C83 C84 H84B 108.9 . .
H84A C84 H84B 107.7 . .
C84 C83 H83A 109.5 . .
C84 C83 H83B 109.5 . .
H83A C83 H83B 109.5 . .
C84 C83 H83C 109.5 . .
H83A C83 H83C 109.5 . .
H83B C83 H83C 109.5 . .
C2Z C1Z C6Z 120.0 . .
C2Z C1Z H1Z 120.0 . .
C6Z C1Z H1Z 120.0 . .
C1Z C2Z C3Z 120.0 . .
C1Z C2Z H2Z 120.0 . .
C3Z C2Z H2Z 120.0 . .
C4Z C3Z C2Z 120.0 . .
C4Z C3Z H3Z 120.0 . .
C2Z C3Z H3Z 120.0 . .
C3Z C4Z C5Z 120.0 . .
C3Z C4Z H4Z 120.0 . .
C5Z C4Z H4Z 120.0 . .
C4Z C5Z C6Z 120.0 . .
C4Z C5Z H5Z 120.0 . .
C6Z C5Z H5Z 120.0 . .
C5Z C6Z C1Z 120.0 . .
C5Z C6Z H6Z 120.0 . .
C1Z C6Z H6Z 120.0 . .
C39 C61 C60 122.9(11) . .
C39 C61 C62 119.0(9) . .
C60 C61 C62 104.6(10) . .
C51 C52 C53 128.8(10) . .
C51 C52 C30 125.9(10) . .
C53 C52 C30 99.2(9) . .
C51 C52 Y2 73.7(6) . 6_565
C53 C52 Y2 83.5(9) . 6_565
C30 C52 Y2 91.5(7) . 6_565
C51 C52 Y3 75.9(4) . 6_565
C53 C52 Y3 71.0(6) . 6_565
C30 C52 Y3 103.2(6) . 6_565
C51 C52 Y1 67.2(4) . 6_565
C53 C52 Y1 78.7(6) . 6_565
C30 C52 Y1 106.7(6) . 6_565
C12 C11 C10 114.3(12) . .
C12 C11 C29 127.8(8) . .
C10 C11 C29 108.7(10) . .
C9 C1 C5 115.3(14) . .
C9 C1 C2 123.8(14) . .
C5 C1 C2 113.7(13) . .
C3 C2 C12 127.7(12) . .
C3 C2 C1 100.9(11) . .
C12 C2 C1 120.4(11) . .
C2 C3 C15 113.1(11) . .
C2 C3 C4 115.8(10) . .
C15 C3 C4 122.9(10) . .
C18 C4 C5 120.8(18) . .
C18 C4 C3 120.1(11) . .
C5 C4 C3 103.1(10) . .
C1 C5 C4 106.4(12) . .
C1 C5 C6 121.0(17) . .
C4 C5 C6 125(2) . .
C7 C6 C20 123.0(17) . .
C7 C6 C5 123(2) . .
C20 C6 C5 107.5(18) . .
C6 C7 C8 113(2) . .
C6 C7 C23 130(2) . .
C8 C7 C23 108.6(12) . .
C9 C8 C25 115(2) . .
C9 C8 C7 124(2) . .
C25 C8 C7 108.5(12) . .
C1 C9 C8 124.4(18) . .
C1 C9 C10 111.9(14) . .
C8 C9 C10 117.3(19) . .
C11 C10 C27 106.0(9) . .
C11 C10 C9 125.3(14) . .
C27 C10 C9 118.3(11) . .
C11 C12 C2 123.8(10) . .
C11 C12 C13 109.6(11) . .
C2 C12 C13 119.9(12) . .
C31 C13 C12 122.1(16) . .
C31 C13 C14 114.5(15) . .
C12 C13 C14 115.0(12) . .
C15 C14 C34 102.4(10) . .
C15 C14 C13 117.1(11) . .
C34 C14 C13 130.9(14) . .
C3 C15 C16 113.5(10) . .
C3 C15 C14 127.0(11) . .
C16 C15 C14 114.5(10) . .
C35 C16 C15 102.9(10) . .
C35 C16 C17 114.6(13) . .
C15 C16 C17 126.3(11) . .
C18 C17 C38 123.2(13) . .
C18 C17 C16 112.0(10) . .
C38 C17 C16 120.8(13) . .
C4 C18 C17 122.2(12) . .
C4 C18 C19 119.5(16) . .
C17 C18 C19 114.1(13) . .
C18 C19 C20 115.3(15) . .
C18 C19 C40 124.9(14) . .
C20 C19 C40 111.5(11) . .
C6 C20 C19 129.8(15) . .
C6 C20 C21 114.2(15) . .
C19 C20 C21 106.1(11) . .
C22 C21 C20 121.0(15) . .
C22 C21 C41 118.5(17) . .
C20 C21 C41 107.2(11) . .
C44 C22 C21 124.5(14) . .
C44 C22 C23 106.7(13) . .
C21 C22 C23 121.9(12) . .
C24 C23 C7 104.0(12) . .
C24 C23 C22 138.1(13) . .
C7 C23 C22 109.5(14) . .
C25 C24 C23 112.1(12) . .
C25 C24 C46 120.1(17) . .
C23 C24 C46 108.2(14) . .
C24 C25 C8 104.0(12) . .
C28 C27 C10 109.8(10) . .
C50 C28 C27 125.1(13) . .
C50 C28 C29 117.7(14) . .
C27 C28 C29 106.2(10) . .
C30 C29 C28 118.6(15) . .
C30 C29 C11 122.4(13) . .
C28 C29 C11 109.2(10) . .
C29 C30 C31 113.4(15) . .
C29 C30 C52 122.4(14) . .
C31 C30 C52 114.2(11) . .
C13 C31 C32 121.3(17) . .
C13 C31 C30 124.3(17) . .
C32 C31 C30 105.5(11) . .
C31 C32 C53 105.0(10) . .
C31 C32 C33 120.8(16) . .
C53 C32 C33 127.1(13) . .
C34 C33 C32 124.3(15) . .
C34 C33 C56 110.6(13) . .
C32 C33 C56 119.3(13) . .
C14 C34 C33 107.8(13) . .
C14 C34 C35 108.3(10) . .
C33 C34 C35 133.0(12) . .
C16 C35 C36 125.2(13) . .
C16 C35 C34 111.8(10) . .
C36 C35 C34 115.6(12) . .
C35 C36 C57 113.8(13) . .
C35 C36 C37 123.3(17) . .
C57 C36 C37 110.7(11) . .
C59 C37 C38 137.9(18) . .
C59 C37 C36 105.8(12) . .
C38 C37 C36 112.8(17) . .
C37 C38 C17 120.8(15) . .
C37 C38 C39 99.8(14) . .
C17 C38 C39 121.6(13) . .
C40 C39 C61 122.5(14) . .
C40 C39 C38 110.0(14) . .
C61 C39 C38 124.1(13) . .
C39 C40 C41 115.0(18) . .
C39 C40 C19 123.2(16) . .
C41 C40 C19 104.9(11) . .
C42 C41 C40 125.7(16) . .
C42 C41 C21 118.0(16) . .
C40 C41 C21 109.9(11) . .
C41 C42 C43 118.5(15) . .
C41 C42 C62 121.3(14) . .
C43 C42 C62 111.8(15) . .
C42 C43 C44 126.2(17) . .
C42 C43 C65 115.4(17) . .
C44 C43 C65 108.1(10) . .
C22 C44 C43 113.9(16) . .
C22 C44 C45 126.6(16) . .
C43 C44 C45 109.9(10) . .
C66 C45 C44 105.0(10) . .
C66 C45 C46 128.1(15) . .
C44 C45 C46 118.4(16) . .
C47 C46 C24 131.1(18) . .
C47 C46 C45 98.7(15) . .
C24 C46 C45 121.2(16) . .
C68 C47 C46 140.4(18) . .
C68 C47 C48 107.3(11) . .
C46 C47 C48 94.8(16) . .
C49 C48 C47 106.3(11) . .
C69 C49 C48 109.4(11) . .
C69 C49 C50 109.9(11) . .
C48 C49 C50 130.0(12) . .
C28 C50 C51 126.1(12) . .
C28 C50 C49 112.2(12) . .
C51 C50 C49 116.1(10) . .
C52 C51 C71 114.2(10) . .
C52 C51 C50 109.2(10) . .
C71 C51 C50 125.9(11) . .
C54 C53 C52 112.0(12) . .
C54 C53 C32 114.5(12) . .
C52 C53 C32 113.5(10) . .
C53 C54 C72 124.8(13) . .
C53 C54 C55 120.7(10) . .
C72 C54 C55 109.7(10) . .
C74 C55 C54 107.5(10) . .
C74 C55 C56 115.6(11) . .
C54 C55 C56 127.0(10) . .
C57 C56 C33 116.6(12) . .
C57 C56 C55 122.6(11) . .
C33 C56 C55 110.2(11) . .
C56 C57 C36 129.3(13) . .
C56 C57 C58 119.5(13) . .
C36 C57 C58 104.7(10) . .
C75 C58 C59 123.1(14) . .
C75 C58 C57 117.6(14) . .
C59 C58 C57 109.1(10) . .
C60 C59 C37 120.3(17) . .
C60 C59 C58 118.5(16) . .
C37 C59 C58 108.4(11) . .
C59 C60 C61 114.2(14) . .
C59 C60 C77 124.8(14) . .
C61 C60 C77 112.7(10) . .
C42 C62 C63 125.4(13) . .
C42 C62 C61 115.2(12) . .
C63 C62 C61 109.7(10) . .
C64 C63 C62 127.6(14) . .
C64 C63 C77 114.3(13) . .
C62 C63 C77 108.8(10) . .
C63 C64 C79 124.0(12) . .
C63 C64 C65 103.5(16) . .
C79 C64 C65 124.7(13) . .
C66 C65 C43 107.2(10) . .
C66 C65 C64 108.5(17) . .
C43 C65 C64 134.7(16) . .
C65 C66 C45 109.8(11) . .
C65 C66 C67 123.3(18) . .
C45 C66 C67 114.9(17) . .
C68 C67 C80 101.3(18) . .
C68 C67 C66 127(2) . .
C80 C67 C66 125(2) . .
C67 C68 C47 106.6(19) . .
C67 C68 C69 140.0(19) . .
C47 C68 C69 107.6(11) . .
C70 C69 C49 134.5(12) . .
C70 C69 C68 108.8(12) . .
C49 C69 C68 108.6(11) . .
C71 C70 C69 112.1(15) . .
C71 C70 C81 122.8(15) . .
C69 C70 C81 119.4(13) . .
C72 C71 C70 112.9(14) . .
C72 C71 C51 120.0(11) . .
C70 C71 C51 120.7(15) . .
C54 C72 C71 119.1(12) . .
C54 C72 C73 104.7(10) . .
C71 C72 C73 123.4(12) . .
C82 C73 C74 121.2(14) . .
C82 C73 C72 123.1(15) . .
C74 C73 C72 109.2(10) . .
C55 C74 C73 108.8(11) . .
C55 C74 C75 121.7(14) . .
C73 C74 C75 120.9(13) . .
C58 C75 C74 122.9(16) . .
C58 C75 C76 114.0(16) . .
C74 C75 C76 115.1(13) . .
C77 C76 C78 109.9(17) . .
C77 C76 C75 126.0(17) . .
C78 C76 C75 116.0(16) . .
C76 C77 C60 113.5(13) . .
C76 C77 C63 130.1(13) . .
C60 C77 C63 104.2(9) . .
C82 C78 C79 105.6(10) . .
C82 C78 C76 120.0(14) . .
C79 C78 C76 125.4(14) . .
C80 C79 C78 110.5(11) . .
C80 C79 C64 124.4(10) . .
C78 C79 C64 115.3(9) . .
C67 C80 C81 131.1(15) . .
C67 C80 C79 113.4(14) . .
C81 C80 C79 106.2(12) . .
C80 C81 C70 118.0(14) . .
C80 C81 C82 109.0(11) . .
C70 C81 C82 121.3(14) . .
C73 C82 C78 126.6(14) . .
C73 C82 C81 115.4(16) . .
C78 C82 C81 108.6(10) . .

loop_
_geom_bond_atom_site_label_1
_geom_bond_atom_site_label_2
_geom_bond_distance
_geom_bond_site_symmetry_2
Y1 Y2 0.79(2) .
Y1 C52 2.685(8) 6_565
Y1 Y2 2.798(17) 6_565
Y1 Y1 2.860(7) 6_565
Y1 Y3 3.176(4) 6_565
Y2 Y3 0.71(2) .
Y2 C52 2.245(10) 6_565
Y2 Y2 2.52(4) 6_565
Y2 Y3 3.034(17) 6_565
Y3 C52 2.489(7) 6_565
Y3 Y3 3.458(6) 6_565
Ni N1 1.953(3) .
Ni N3 1.956(3) .
Ni N2 1.9637(18) 6_565
Ni N2 1.9637(18) .
N1 C86 1.377(3) 6_565
N1 C86 1.377(3) .
N2 C88 1.375(3) .
N2 C95 1.375(3) .
N3 C97 1.376(3) 6_565
N3 C97 1.376(3) .
C106 C101 1.358(7) .
C106 C105 1.396(7) .
C106 H106 0.9500 .
C105 C104 1.334(8) .
C105 H105 0.9500 .
C104 C103 1.381(8) .
C104 H104 0.9500 .
C103 C102 1.426(11) .
C103 H103 0.9500 .
C102 C101 1.362(10) .
C102 H102 0.9500 .
C101 H101 0.9500 .
C100 C99 1.527(4) .
C100 H10A 0.9800 .
C100 H10B 0.9800 .
C100 H10C 0.9800 .
C99 C98 1.495(3) .
C99 H99A 0.9900 .
C99 H99B 0.9900 .
C98 C98 1.356(5) 6_565
C98 C97 1.446(3) .
C97 C96 1.375(3) .
C96 C95 1.374(3) .
C96 H96 0.9500 .
C95 C92 1.443(3) .
C94 C93 1.525(4) .
C94 H94A 0.9800 .
C94 H94B 0.9800 .
C94 H94C 0.9800 .
C93 C92 1.500(3) .
C93 H93A 0.9900 .
C93 H93B 0.9900 .
C92 C89 1.355(4) .
C91 C90 1.526(4) .
C91 H91A 0.9800 .
C91 H91B 0.9800 .
C91 H91C 0.9800 .
C90 C89 1.504(3) .
C90 H90A 0.9900 .
C90 H90B 0.9900 .
C89 C88 1.448(3) .
C88 C87 1.373(3) .
C87 C86 1.372(3) .
C87 H87 0.9500 .
C86 C85 1.443(3) .
C85 C85 1.354(5) 6_565
C85 C84 1.496(3) .
C84 C83 1.518(4) .
C84 H84A 0.9900 .
C84 H84B 0.9900 .
C83 H83A 0.9800 .
C83 H83B 0.9800 .
C83 H83C 0.9800 .
C1Z C2Z 1.3900 .
C1Z C6Z 1.3900 .
C1Z H1Z 0.9500 .
C2Z C3Z 1.3900 .
C2Z H2Z 0.9500 .
C3Z C4Z 1.3900 .
C3Z H3Z 0.9500 .
C4Z C5Z 1.3900 .
C4Z H4Z 0.9500 .
C5Z C6Z 1.3900 .
C5Z H5Z 0.9500 .
C6Z H6Z 0.9500 .
C61 C39 1.49(2) .
C61 C60 1.498(13) .
C61 C62 1.511(14) .
C52 C51 1.369(11) .
C52 C53 1.398(11) .
C52 C30 1.407(13) .
C11 C12 1.267(19) .
C11 C10 1.406(10) .
C11 C29 1.447(13) .
C1 C9 1.26(3) .
C1 C5 1.368(16) .
C1 C2 1.405(14) .
C2 C3 1.336(12) .
C2 C12 1.372(14) .
C3 C15 1.383(15) .
C3 C4 1.415(12) .
C4 C18 1.400(16) .
C4 C5 1.403(15) .
C5 C6 1.52(2) .
C6 C7 1.25(3) .
C6 C20 1.43(3) .
C7 C8 1.434(17) .
C7 C23 1.436(16) .
C8 C9 1.39(2) .
C8 C25 1.431(17) .
C9 C10 1.510(19) .
C10 C27 1.477(15) .
C12 C13 1.450(16) .
C13 C31 1.33(2) .
C13 C14 1.471(17) .
C14 C15 1.413(11) .
C14 C34 1.415(14) .
C15 C16 1.406(12) .
C16 C35 1.361(13) .
C16 C17 1.484(16) .
C17 C18 1.412(16) .
C17 C38 1.460(16) .
C18 C19 1.446(16) .
C19 C20 1.454(15) .
C19 C40 1.461(13) .
C20 C21 1.462(15) .
C21 C22 1.41(2) .
C21 C41 1.481(16) .
C22 C44 1.393(19) .
C22 C23 1.50(2) .
C23 C24 1.421(16) .
C24 C25 1.413(17) .
C24 C46 1.488(15) .
C27 C28 1.418(15) .
C28 C50 1.374(17) .
C28 C29 1.429(13) .
C29 C30 1.25(2) .
C30 C31 1.404(15) .
C31 C32 1.389(15) .
C32 C53 1.419(11) .
C32 C33 1.444(16) .
C33 C34 1.415(17) .
C33 C56 1.459(14) .
C34 C35 1.420(12) .
C35 C36 1.400(15) .
C36 C57 1.458(12) .
C36 C37 1.461(16) .
C37 C59 1.445(16) .
C37 C38 1.46(3) .
C38 C39 1.573(16) .
C39 C40 1.424(19) .
C40 C41 1.446(15) .
C41 C42 1.40(2) .
C42 C43 1.408(19) .
C42 C62 1.47(2) .
C43 C44 1.414(14) .
C43 C65 1.460(15) .
C44 C45 1.468(15) .
C45 C66 1.458(16) .
C45 C46 1.520(16) .
C46 C47 1.481(15) .
C47 C68 1.453(17) .
C47 C48 1.489(16) .
C48 C49 1.448(16) .
C49 C69 1.422(15) .
C49 C50 1.545(16) .
C50 C51 1.424(19) .
C51 C71 1.419(16) .
C53 C54 1.348(15) .
C54 C72 1.382(11) .
C54 C55 1.429(12) .
C55 C74 1.362(13) .
C55 C56 1.478(15) .
C56 C57 1.426(16) .
C57 C58 1.468(14) .
C58 C75 1.34(2) .
C58 C59 1.462(15) .
C59 C60 1.32(2) .
C60 C77 1.514(15) .
C62 C63 1.507(14) .
C63 C64 1.282(19) .
C63 C77 1.522(15) .
C64 C79 1.442(17) .
C64 C65 1.53(2) .
C65 C66 1.433(15) .
C66 C67 1.52(3) .
C67 C68 1.32(3) .
C67 C80 1.38(2) .
C68 C69 1.455(16) .
C69 C70 1.409(14) .
C70 C71 1.401(14) .
C70 C81 1.412(13) .
C71 C72 1.384(17) .
C72 C73 1.445(15) .
C73 C82 1.30(2) .
C73 C74 1.382(14) .
C74 C75 1.51(2) .
C75 C76 1.57(2) .
C76 C77 1.29(2) .
C76 C78 1.44(2) .
C78 C82 1.387(14) .
C78 C79 1.436(12) .
C79 C80 1.402(13) .
C80 C81 1.390(14) .
C81 C82 1.437(14) .
